data_7051109
loop_
_publ_author_name
'Diskin-Posner, Yael'
'Goldberg, I.'

_journal_name_full 'New Journal of Chemistry'
_journal_paper_doi 10.1039/b100580b
_journal_year 2001
_chemical_formula_sum 'C66 H44 N7 Na O14'
_chemical_formula_weight 1182.05
_space_group_IT_number 2
_symmetry_cell_setting triclinic
_symmetry_space_group_name_Hall '-P 1'
_symmetry_space_group_name_H-M 'P -1'
_cell_angle_alpha 115.9721(15)
_cell_angle_beta 94.1900(17)
_cell_angle_gamma 104.5250(16)
_cell_formula_units_Z 4
_cell_length_a 17.6260(6)
_cell_length_b 18.7190(5)
_cell_length_c 19.8820(5)
_cell_measurement_temperature 110(2)
_cell_volume 5581.4(3)
_diffrn_ambient_temperature 110(2)
_exptl_crystal_density_diffrn 1.407
_cod_database_code 7051109

loop_
_symmetry_equiv_pos_as_xyz
'x, y, z'
'-x, -y, -z'

loop_
_atom_site_label
_atom_site_type_symbol
_atom_site_fract_x
_atom_site_fract_y
_atom_site_fract_z
_atom_site_U_iso_or_equiv
_atom_site_adp_type
_atom_site_occupancy
_atom_site_symmetry_multiplicity
_atom_site_calc_flag
_atom_site_refinement_flags
_atom_site_disorder_assembly
_atom_site_disorder_group
N1 N 0.55807(15) -0.07330(15) 0.46088(14) 0.0186(6) Uani 1 1 d . . .
H1 H 0.5150 -0.1053 0.4249 0.084(13) Uiso 1 1 d R . .
N2 N 0.43095(15) -0.21441(15) 0.44627(14) 0.0210(6) Uani 1 1 d . . .
N3 N 0.32414(16) -0.19951(15) 0.33598(14) 0.0207(6) Uani 1 1 d . . .
H3 H 0.3758 -0.1692 0.3594 0.094(12) Uiso 1 1 d R . .
N4 N 0.45439(15) -0.06312(15) 0.34579(14) 0.0192(6) Uani 1 1 d . . .
C5 C 0.52536(19) -0.00811(18) 0.34982(17) 0.0192(7) Uani 1 1 d . . .
C6 C 0.59673(18) 0.02002(18) 0.40261(17) 0.0179(7) Uani 1 1 d . . .
C7 C 0.60940(18) -0.00750(18) 0.45663(17) 0.0184(7) Uani 1 1 d . . .
C8 C 0.68122(19) 0.02413(19) 0.51356(17) 0.0209(7) Uani 1 1 d . . .
H8 H 0.7256 0.0695 0.5241 0.025 Uiso 1 1 calc R . .
C9 C 0.67303(19) -0.02382(19) 0.54940(17) 0.0225(7) Uani 1 1 d . . .
H9 H 0.7104 -0.0170 0.5890 0.027 Uiso 1 1 calc R . .
C10 C 0.59580(18) -0.08717(18) 0.51481(17) 0.0188(7) Uani 1 1 d . . .
C11 C 0.56546(18) -0.15443(18) 0.53002(17) 0.0205(7) Uani 1 1 d . . .
C12 C 0.48937(19) -0.21461(19) 0.49601(17) 0.0226(7) Uani 1 1 d . . .
C13 C 0.4604(2) -0.28659(19) 0.50749(19) 0.0252(8) Uani 1 1 d . . .
H13 H 0.4887 -0.3015 0.5379 0.030 Uiso 1 1 calc R . .
C14 C 0.38464(19) -0.32856(19) 0.46614(17) 0.0232(7) Uani 1 1 d . . .
H14 H 0.3509 -0.3774 0.4629 0.028 Uiso 1 1 calc R . .
C15 C 0.36630(19) -0.28327(19) 0.42811(18) 0.0233(7) Uani 1 1 d . . .
C16 C 0.29221(19) -0.30583(19) 0.38134(18) 0.0231(7) Uani 1 1 d . . .
C17 C 0.27345(19) -0.2663(2) 0.34014(18) 0.0258(8) Uani 1 1 d . . .
C18 C 0.1982(2) -0.2919(2) 0.28844(19) 0.0310(8) Uani 1 1 d . . .
H18 H 0.1523 -0.3348 0.2801 0.037 Uiso 1 1 calc R . .
C19 C 0.2060(2) -0.2423(2) 0.2542(2) 0.0316(8) Uani 1 1 d . . .
H19 H 0.1665 -0.2451 0.2186 0.038 Uiso 1 1 calc R . .
C20 C 0.28652(19) -0.1845(2) 0.28285(17) 0.0219(7) Uani 1 1 d . . .
C21 C 0.32119(19) -0.12674(19) 0.25923(17) 0.0213(7) Uani 1 1 d . . .
C22 C 0.40099(19) -0.07306(19) 0.28617(17) 0.0212(7) Uani 1 1 d . . .
C23 C 0.4392(2) -0.0243(2) 0.25181(19) 0.0276(8) Uani 1 1 d . . .
H23 H 0.4153 -0.0206 0.2106 0.033 Uiso 1 1 calc R . .
C24 C 0.5167(2) 0.0157(2) 0.29061(19) 0.0281(8) Uani 1 1 d . . .
H24 H 0.5563 0.0512 0.2809 0.034 Uiso 1 1 calc R . .
C25 C 0.66783(18) 0.07950(18) 0.39793(16) 0.0191(7) Uani 1 1 d . . .
C26 C 0.66772(19) 0.15744(18) 0.40601(18) 0.0215(7) Uani 1 1 d . . .
H26 H 0.6221 0.1735 0.4149 0.026 Uiso 1 1 calc R . .
C27 C 0.73513(19) 0.21170(19) 0.40095(17) 0.0222(7) Uani 1 1 d . . .
H27 H 0.7342 0.2636 0.4071 0.027 Uiso 1 1 calc R . .
C28 C 0.80380(19) 0.18801(18) 0.38672(17) 0.0192(7) Uani 1 1 d . . .
C29 C 0.80282(19) 0.10954(19) 0.37693(18) 0.0241(8) Uani 1 1 d . . .
H29 H 0.8475 0.0921 0.3658 0.029 Uiso 1 1 calc R . .
C30 C 0.73631(19) 0.0569(2) 0.38352(18) 0.0236(7) Uani 1 1 d . . .
H30 H 0.7377 0.0054 0.3782 0.028 Uiso 1 1 calc R . .
C31 C 0.87813(19) 0.2448(2) 0.38473(18) 0.0235(7) Uani 1 1 d . . .
O32 O 0.93776(14) 0.22179(15) 0.37384(15) 0.0379(6) Uani 1 1 d . . .
O33 O 0.87626(12) 0.31863(13) 0.39489(12) 0.0234(5) Uani 1 1 d . . .
H33 H 0.9246 0.3605 0.4028 0.028 Uiso 1 1 d R . .
C34 C 0.62013(19) -0.16602(19) 0.58299(18) 0.0217(7) Uani 1 1 d . . .
C35 C 0.6919(2) -0.1791(2) 0.56593(19) 0.0315(8) Uani 1 1 d . . .
H35 H 0.7061 -0.1796 0.5216 0.038 Uiso 1 1 calc R . .
C36 C 0.7431(2) -0.1916(2) 0.61309(19) 0.0314(9) Uani 1 1 d . . .
H36 H 0.7907 -0.2007 0.6004 0.038 Uiso 1 1 calc R . .
C37 C 0.72243(19) -0.1903(2) 0.67912(18) 0.0250(8) Uani 1 1 d . . .
C38 C 0.65168(19) -0.17576(19) 0.69796(18) 0.0238(7) Uani 1 1 d . . .
H38 H 0.6382 -0.1738 0.7430 0.029 Uiso 1 1 calc R . .
C39 C 0.60077(19) -0.16409(19) 0.64957(18) 0.0232(7) Uani 1 1 d . . .
H39 H 0.5531 -0.1549 0.6623 0.028 Uiso 1 1 calc R . .
C40 C 0.77882(19) -0.2031(2) 0.72891(19) 0.0251(8) Uani 1 1 d . . .
O41 O 0.82927(15) -0.23630(17) 0.70685(14) 0.0399(7) Uani 1 1 d . . .
O42 O 0.76816(14) -0.17599(14) 0.80005(12) 0.0290(6) Uani 1 1 d . . .
H42 H 0.7993 -0.1782 0.8321 0.032(11) Uiso 1 1 d R . .
C43 C 0.22661(18) -0.37847(18) 0.37527(17) 0.0205(7) Uani 1 1 d . . .
C44 C 0.2259(2) -0.4607(2) 0.3307(2) 0.0331(9) Uani 1 1 d . . .
H44 H 0.2664 -0.4709 0.3040 0.040 Uiso 1 1 calc R . .
C45 C 0.16502(19) -0.5272(2) 0.32600(19) 0.0278(8) Uani 1 1 d . . .
H45 H 0.1644 -0.5819 0.2954 0.033 Uiso 1 1 calc R . .
C46 C 0.10563(18) -0.51249(18) 0.36648(17) 0.0197(7) Uani 1 1 d . . .
C47 C 0.10613(19) -0.43085(19) 0.41191(18) 0.0248(8) Uani 1 1 d . . .
H47 H 0.0663 -0.4209 0.4397 0.030 Uiso 1 1 calc R . .
C48 C 0.16603(19) -0.3647(2) 0.41554(19) 0.0257(8) Uani 1 1 d . . .
H48 H 0.1658 -0.3102 0.4453 0.031 Uiso 1 1 calc R . .
C49 C 0.03984(19) -0.58566(19) 0.35886(17) 0.0212(7) Uani 1 1 d . . .
O50 O 0.02371(13) -0.65428(12) 0.30190(12) 0.0238(5) Uani 1 1 d . . .
O51 O 0.00220(12) -0.57228(13) 0.41537(12) 0.0232(5) Uani 1 1 d . . .
C52 C 0.2713(2) -0.1247(2) 0.19640(18) 0.0245(8) Uani 1 1 d . . .
C53 C 0.2552(2) -0.0525(2) 0.2060(2) 0.0366(9) Uani 1 1 d . . .
H53 H 0.2752 -0.0043 0.2529 0.044 Uiso 1 1 calc R . .
C54 C 0.2103(2) -0.0505(2) 0.1475(2) 0.0371(9) Uani 1 1 d . . .
H54 H 0.2000 -0.0013 0.1556 0.044 Uiso 1 1 calc R . .
C55 C 0.1801(2) -0.1216(2) 0.07632(18) 0.0293(8) Uani 1 1 d . . .
C56 C 0.1967(2) -0.1950(2) 0.06550(18) 0.0318(9) Uani 1 1 d . . .
H56 H 0.1779 -0.2429 0.0182 0.038 Uiso 1 1 calc R . .
C57 C 0.2411(2) -0.1962(2) 0.1250(2) 0.0340(9) Uani 1 1 d . . .
H57 H 0.2512 -0.2453 0.1175 0.041 Uiso 1 1 calc R . .
C58 C 0.1306(2) -0.1233(2) 0.0125(2) 0.0306(8) Uani 1 1 d . . .
O59 O 0.11734(14) -0.17812(16) -0.05341(13) 0.0361(6) Uani 1 1 d . . .
O60 O 0.10216(16) -0.05902(15) 0.03338(14) 0.0406(7) Uani 1 1 d . . .
H60 H 0.0675 -0.0683 -0.0073 0.049 Uiso 1 1 d R . .
Na61 Na 0.94892(7) 0.26115(7) 0.17994(7) 0.0231(3) Uani 1 1 d . . .
Na62 Na 1.05187(7) 0.24299(7) 0.32797(7) 0.0237(3) Uani 1 1 d . . .
N63 N 0.54996(15) 0.42000(15) -0.04036(14) 0.0180(6) Uani 1 1 d . . .
N64 N 0.41822(15) 0.28942(15) -0.04276(14) 0.0206(6) Uani 1 1 d . . .
H64 H 0.4237 0.3171 -0.0683 0.089(13) Uiso 1 1 d R . .
N65 N 0.31673(15) 0.30144(15) -0.15724(14) 0.0192(6) Uani 1 1 d . . .
N66 N 0.44981(15) 0.42981(15) -0.15742(15) 0.0196(6) Uani 1 1 d . . .
H66 H 0.4426 0.4110 -0.1192 0.117(12) Uiso 1 1 d R . .
C67 C 0.52406(19) 0.47763(19) -0.15709(18) 0.0212(7) Uani 1 1 d . . .
C68 C 0.59554(18) 0.50592(18) -0.10429(17) 0.0199(7) Uani 1 1 d . . .
C69 C 0.60527(18) 0.48138(18) -0.04763(17) 0.0198(7) Uani 1 1 d . . .
C70 C 0.67708(19) 0.5145(2) 0.00998(17) 0.0231(7) Uani 1 1 d . . .
H70 H 0.7224 0.5584 0.0193 0.028 Uiso 1 1 calc R . .
C71 C 0.66552(19) 0.46895(19) 0.04807(18) 0.0224(7) Uani 1 1 d . . .
H71 H 0.7021 0.4758 0.0883 0.027 Uiso 1 1 calc R . .
C72 C 0.58708(18) 0.40842(19) 0.01551(17) 0.0190(7) Uani 1 1 d . . .
C73 C 0.55610(18) 0.34557(19) 0.03550(17) 0.0196(7) Uani 1 1 d . . .
C74 C 0.47782(19) 0.28820(19) 0.00557(17) 0.0211(7) Uani 1 1 d . . .
C75 C 0.4475(2) 0.2177(2) 0.0186(2) 0.0299(8) Uani 1 1 d . . .
H75 H 0.4754 0.2029 0.0493 0.036 Uiso 1 1 calc R . .
C76 C 0.3712(2) 0.1767(2) -0.02190(19) 0.0294(8) Uani 1 1 d . . .
H76 H 0.3373 0.1283 -0.0243 0.035 Uiso 1 1 calc R . .
C77 C 0.35172(19) 0.22163(18) -0.06084(18) 0.0212(7) Uani 1 1 d . . .
C78 C 0.27853(19) 0.20029(18) -0.10823(17) 0.0223(7) Uani 1 1 d . . .
C79 C 0.26180(19) 0.24039(19) -0.15003(17) 0.0216(7) Uani 1 1 d . . .
C80 C 0.18403(19) 0.2220(2) -0.19416(18) 0.0245(8) Uani 1 1 d . . .
H80 H 0.1363 0.1838 -0.1981 0.029 Uiso 1 1 calc R . .
C81 C 0.19408(19) 0.27064(19) -0.22843(18) 0.0231(7) Uani 1 1 d . . .
H81 H 0.1542 0.2725 -0.2604 0.028 Uiso 1 1 calc R . .
C82 C 0.27724(19) 0.31910(18) -0.20701(17) 0.0197(7) Uani 1 1 d . . .
C83 C 0.31345(18) 0.37208(18) -0.23634(16) 0.0195(7) Uani 1 1 d . . .
C84 C 0.39494(18) 0.41810(18) -0.21600(17) 0.0187(7) Uani 1 1 d . . .
C85 C 0.4354(2) 0.4580(2) -0.25653(19) 0.0282(8) Uani 1 1 d . . .
H85 H 0.4120 0.4592 -0.2994 0.034 Uiso 1 1 calc R . .
C86 C 0.5138(2) 0.4938(2) -0.22116(18) 0.0265(8) Uani 1 1 d . . .
H86 H 0.5539 0.5235 -0.2356 0.032 Uiso 1 1 calc R . .
C87 C 0.66749(18) 0.56066(19) -0.11258(17) 0.0202(7) Uani 1 1 d . . .
C88 C 0.66544(19) 0.63472(19) -0.11418(16) 0.0203(7) Uani 1 1 d . . .
H88 H 0.6184 0.6489 -0.1113 0.024 Uiso 1 1 calc R . .
C89 C 0.73296(18) 0.68621(19) -0.12002(17) 0.0206(7) Uani 1 1 d . . .
H89 H 0.7310 0.7348 -0.1214 0.025 Uiso 1 1 calc R . .
C90 C 0.80356(19) 0.66641(19) -0.12392(17) 0.0218(7) Uani 1 1 d . . .
C91 C 0.80556(19) 0.5926(2) -0.12367(18) 0.0259(8) Uani 1 1 d . . .
H91 H 0.8527 0.5787 -0.1265 0.031 Uiso 1 1 calc R . .
C92 C 0.73790(18) 0.54032(19) -0.11932(18) 0.0228(7) Uani 1 1 d . . .
H92 H 0.7394 0.4903 -0.1209 0.027 Uiso 1 1 calc R . .
C93 C 0.87990(19) 0.72413(19) -0.12409(17) 0.0202(7) Uani 1 1 d . . .
O94 O 0.94180(13) 0.70546(14) -0.12964(14) 0.0314(6) Uani 1 1 d . . .
O95 O 0.87518(13) 0.79782(13) -0.11447(12) 0.0237(5) Uani 1 1 d . . .
H95 H 0.9227 0.8301 -0.1079 0.094(19) Uiso 1 1 d R . .
C96 C 0.61134(19) 0.33419(19) 0.08749(18) 0.0233(7) Uani 1 1 d . . .
C97 C 0.59523(19) 0.33995(19) 0.15720(18) 0.0219(7) Uani 1 1 d . . .
H97 H 0.5476 0.3486 0.1707 0.026 Uiso 1 1 calc R . .
C98 C 0.64849(19) 0.33310(19) 0.20578(18) 0.0233(7) Uani 1 1 d . . .
H98 H 0.6369 0.3377 0.2521 0.028 Uiso 1 1 calc R . .
C99 C 0.72008(19) 0.31931(19) 0.18676(17) 0.0220(7) Uani 1 1 d . . .
C100 C 0.7359(2) 0.3119(2) 0.11703(18) 0.0280(8) Uani 1 1 d . . .
H100 H 0.7832 0.3026 0.1031 0.034 Uiso 1 1 calc R . .
C101 C 0.6814(2) 0.3185(2) 0.06866(19) 0.0287(8) Uani 1 1 d . . .
H101 H 0.6921 0.3121 0.0216 0.034 Uiso 1 1 calc R . .
C102 C 0.7800(2) 0.31298(19) 0.23847(18) 0.0239(8) Uani 1 1 d . . .
O103 O 0.84090(14) 0.29704(16) 0.22129(13) 0.0366(6) Uani 1 1 d . . .
O104 O 0.76329(14) 0.32981(14) 0.30698(12) 0.0277(5) Uani 1 1 d . . .
H104 H 0.7979 0.3264 0.3363 0.016(9) Uiso 1 1 d R . .
C105 C 0.21306(19) 0.12580(18) -0.11774(18) 0.0224(7) Uani 1 1 d . . .
C106 C 0.1789(2) 0.1260(2) -0.0565(2) 0.0354(9) Uani 1 1 d . . .
H106 H 0.1960 0.1739 -0.0091 0.042 Uiso 1 1 calc R . .
C107 C 0.1204(2) 0.0567(2) -0.06524(19) 0.0328(9) Uani 1 1 d . . .
H107 H 0.0984 0.0585 -0.0237 0.039 Uiso 1 1 calc R . .
C108 C 0.09364(18) -0.01596(18) -0.13468(16) 0.0176(7) Uani 1 1 d . . .
C109 C 0.1262(2) -0.0167(2) -0.19562(19) 0.0334(9) Uani 1 1 d . . .
H109 H 0.1087 -0.0649 -0.2428 0.040 Uiso 1 1 calc R . .
C110 C 0.1851(2) 0.0536(2) -0.1881(2) 0.0348(9) Uani 1 1 d . . .
H110 H 0.2056 0.0522 -0.2303 0.042 Uiso 1 1 calc R . .
C111 C 0.03227(19) -0.09282(19) -0.14475(18) 0.0217(7) Uani 1 1 d . . .
O112 O -0.00167(13) -0.08659(13) -0.08754(12) 0.0254(5) Uani 1 1 d . . .
O113 O 0.01689(13) -0.15878(13) -0.20459(12) 0.0262(5) Uani 1 1 d . . .
C114 C 0.26346(18) 0.37552(19) -0.29824(17) 0.0206(7) Uani 1 1 d . . .
C115 C 0.2285(2) 0.3040(2) -0.36873(19) 0.0314(9) Uani 1 1 d . . .
H115 H 0.2346 0.2531 -0.3769 0.038 Uiso 1 1 calc R . .
C116 C 0.1851(2) 0.3088(2) -0.42607(19) 0.0340(9) Uani 1 1 d . . .
H116 H 0.1635 0.2612 -0.4733 0.041 Uiso 1 1 calc R . .
C117 C 0.17306(18) 0.3833(2) -0.41483(17) 0.0225(7) Uani 1 1 d . . .
C118 C 0.2055(2) 0.4531(2) -0.34436(19) 0.0331(9) Uani 1 1 d . . .
H118 H 0.1968 0.5032 -0.3353 0.040 Uiso 1 1 calc R . .
C119 C 0.2506(2) 0.4492(2) -0.28763(19) 0.0311(8) Uani 1 1 d . . .
H119 H 0.2731 0.4973 -0.2409 0.037 Uiso 1 1 calc R . .
C120 C 0.1264(2) 0.3858(2) -0.47894(19) 0.0268(8) Uani 1 1 d . . .
O121 O 0.11287(15) 0.33157(17) -0.54502(13) 0.0425(7) Uani 1 1 d . . .
O122 O 0.10107(15) 0.45156(15) -0.45706(13) 0.0352(6) Uani 1 1 d . . .
H122 H 0.0671 0.4434 -0.5010 0.042 Uiso 1 1 d R . .

loop_
_atom_site_aniso_label
_atom_site_aniso_U_11
_atom_site_aniso_U_22
_atom_site_aniso_U_33
_atom_site_aniso_U_23
_atom_site_aniso_U_13
_atom_site_aniso_U_12
N1 0.0163(15) 0.0185(13) 0.0218(14) 0.0130(12) 0.0029(12) 0.0004(12)
N2 0.0133(14) 0.0214(14) 0.0242(14) 0.0121(12) 0.0000(12) -0.0023(11)
N3 0.0167(15) 0.0201(13) 0.0210(13) 0.0113(11) -0.0006(12) -0.0026(12)
N4 0.0135(14) 0.0191(13) 0.0191(13) 0.0079(11) -0.0013(11) -0.0007(11)
C5 0.0205(18) 0.0200(16) 0.0222(16) 0.0148(14) 0.0042(14) 0.0055(14)
C6 0.0170(17) 0.0151(15) 0.0204(16) 0.0098(13) 0.0056(14) 0.0000(13)
C7 0.0139(17) 0.0167(15) 0.0214(16) 0.0074(13) 0.0051(13) 0.0023(13)
C8 0.0170(18) 0.0203(16) 0.0256(17) 0.0137(14) 0.0042(14) 0.0009(14)
C9 0.0161(17) 0.0268(17) 0.0190(16) 0.0087(14) 0.0014(14) 0.0025(14)
C10 0.0169(17) 0.0221(16) 0.0191(16) 0.0127(14) 0.0032(13) 0.0033(14)
C11 0.0170(17) 0.0200(16) 0.0218(16) 0.0096(14) 0.0035(14) 0.0020(14)
C12 0.0177(18) 0.0240(17) 0.0211(16) 0.0088(14) 0.0019(14) 0.0026(14)
C13 0.0242(19) 0.0224(17) 0.0352(19) 0.0204(15) 0.0051(16) 0.0051(15)
C14 0.0194(19) 0.0205(16) 0.0270(17) 0.0134(14) -0.0014(15) -0.0001(14)
C15 0.0180(18) 0.0237(17) 0.0262(17) 0.0140(15) 0.0006(15) 0.0005(14)
C16 0.0208(19) 0.0202(16) 0.0257(17) 0.0122(14) 0.0006(15) 0.0009(14)
C17 0.0132(18) 0.0318(19) 0.0255(17) 0.0127(15) 0.0020(14) -0.0020(15)
C18 0.0154(18) 0.037(2) 0.036(2) 0.0225(17) -0.0049(15) -0.0052(15)
C19 0.0196(19) 0.043(2) 0.0356(19) 0.0301(18) -0.0049(16) -0.0033(16)
C20 0.0134(17) 0.0305(18) 0.0221(16) 0.0151(15) -0.0009(14) 0.0039(14)
C21 0.0225(19) 0.0205(16) 0.0213(16) 0.0118(14) 0.0024(14) 0.0046(14)
C22 0.0242(19) 0.0211(16) 0.0185(16) 0.0111(14) 0.0048(14) 0.0042(14)
C23 0.027(2) 0.0301(18) 0.0320(18) 0.0244(16) 0.0015(16) 0.0024(16)
C24 0.023(2) 0.0311(19) 0.0327(19) 0.0235(16) 0.0010(16) -0.0019(16)
C25 0.0191(18) 0.0192(16) 0.0150(15) 0.0072(13) 0.0030(13) 0.0016(14)
C26 0.0159(17) 0.0183(16) 0.0301(18) 0.0126(14) 0.0041(14) 0.0031(14)
C27 0.0242(19) 0.0185(16) 0.0258(17) 0.0145(14) 0.0041(14) 0.0022(14)
C28 0.0196(18) 0.0209(16) 0.0185(16) 0.0132(13) 0.0007(13) 0.0022(14)
C29 0.0194(18) 0.0280(18) 0.0351(19) 0.0223(16) 0.0088(15) 0.0094(15)
C30 0.0223(19) 0.0235(17) 0.0297(18) 0.0169(15) 0.0066(15) 0.0062(15)
C31 0.0152(18) 0.0297(18) 0.0280(18) 0.0178(15) 0.0022(14) 0.0037(15)
O32 0.0244(14) 0.0405(14) 0.0676(18) 0.0392(14) 0.0228(13) 0.0110(12)
O33 0.0124(12) 0.0255(12) 0.0304(12) 0.0172(10) 0.0000(10) -0.0034(9)
C34 0.0157(17) 0.0246(17) 0.0257(17) 0.0155(15) -0.0010(14) 0.0025(14)
C35 0.0216(19) 0.054(2) 0.0297(19) 0.0279(18) 0.0114(16) 0.0133(17)
C36 0.023(2) 0.056(2) 0.0327(19) 0.0295(18) 0.0145(16) 0.0221(18)
C37 0.0188(18) 0.0305(18) 0.0276(18) 0.0151(15) 0.0052(15) 0.0082(15)
C38 0.0236(19) 0.0266(17) 0.0272(17) 0.0182(15) 0.0076(15) 0.0064(15)
C39 0.0140(17) 0.0304(18) 0.0307(18) 0.0188(15) 0.0053(14) 0.0078(14)
C40 0.0191(18) 0.0338(19) 0.0291(19) 0.0201(16) 0.0058(15) 0.0093(15)
O41 0.0282(15) 0.0707(18) 0.0382(15) 0.0327(14) 0.0114(12) 0.0293(14)
O42 0.0260(14) 0.0414(14) 0.0246(12) 0.0197(11) 0.0024(11) 0.0119(11)
C43 0.0131(17) 0.0197(16) 0.0243(17) 0.0127(14) -0.0026(14) -0.0044(13)
C44 0.026(2) 0.0258(18) 0.037(2) 0.0102(16) 0.0130(16) -0.0024(15)
C45 0.0219(19) 0.0198(16) 0.0286(18) 0.0024(15) 0.0079(15) 0.0016(14)
C46 0.0161(17) 0.0170(15) 0.0215(16) 0.0083(13) 0.0015(14) 0.0001(13)
C47 0.0190(18) 0.0271(18) 0.0247(17) 0.0123(15) 0.0053(14) 0.0013(15)
C48 0.0218(19) 0.0202(16) 0.0344(19) 0.0132(15) 0.0071(15) 0.0045(14)
C49 0.0186(18) 0.0234(17) 0.0202(17) 0.0117(15) -0.0022(14) 0.0034(14)
O50 0.0197(12) 0.0187(11) 0.0244(12) 0.0075(10) -0.0023(10) -0.0009(9)
O51 0.0168(12) 0.0238(11) 0.0248(12) 0.0130(10) 0.0008(10) -0.0021(9)
C52 0.0234(19) 0.0282(18) 0.0234(17) 0.0186(15) 0.0006(15) 0.0000(15)
C53 0.044(2) 0.0304(19) 0.0281(19) 0.0123(16) -0.0033(18) 0.0067(18)
C54 0.045(2) 0.0304(19) 0.032(2) 0.0171(17) -0.0063(18) 0.0048(18)
C55 0.022(2) 0.038(2) 0.0247(18) 0.0185(16) -0.0031(15) 0.0003(16)
C56 0.035(2) 0.035(2) 0.0180(17) 0.0090(15) -0.0034(16) 0.0087(17)
C57 0.033(2) 0.0316(19) 0.034(2) 0.0119(17) 0.0019(17) 0.0135(17)
C58 0.0181(19) 0.041(2) 0.031(2) 0.0240(18) -0.0050(16) -0.0028(16)
O59 0.0276(14) 0.0540(16) 0.0232(13) 0.0178(12) -0.0016(11) 0.0103(12)
O60 0.0435(17) 0.0405(15) 0.0339(14) 0.0204(12) -0.0143(12) 0.0082(13)
Na61 0.0178(7) 0.0256(7) 0.0235(6) 0.0118(5) 0.0012(5) 0.0037(5)
Na62 0.0162(7) 0.0248(7) 0.0277(7) 0.0127(6) 0.0025(5) 0.0026(5)
N63 0.0169(14) 0.0208(13) 0.0187(13) 0.0104(11) 0.0070(11) 0.0069(12)
N64 0.0173(15) 0.0229(14) 0.0239(14) 0.0149(12) 0.0019(11) 0.0035(12)
N65 0.0170(15) 0.0219(14) 0.0211(14) 0.0142(12) 0.0008(11) 0.0034(12)
N66 0.0151(14) 0.0212(13) 0.0271(14) 0.0158(12) 0.0040(12) 0.0049(11)
C67 0.0172(18) 0.0253(17) 0.0277(17) 0.0188(15) 0.0083(15) 0.0047(14)
C68 0.0149(17) 0.0211(16) 0.0237(17) 0.0111(14) 0.0053(14) 0.0044(14)
C69 0.0157(17) 0.0190(16) 0.0240(17) 0.0111(14) 0.0035(14) 0.0026(14)
C70 0.0117(17) 0.0256(17) 0.0235(17) 0.0106(15) -0.0009(14) -0.0049(14)
C71 0.0191(18) 0.0257(17) 0.0224(16) 0.0146(14) -0.0025(14) 0.0027(14)
C72 0.0145(17) 0.0245(17) 0.0197(16) 0.0120(14) 0.0032(13) 0.0063(14)
C73 0.0169(17) 0.0249(17) 0.0225(16) 0.0146(14) 0.0031(14) 0.0092(14)
C74 0.0218(19) 0.0215(16) 0.0241(17) 0.0157(14) -0.0013(14) 0.0060(14)
C75 0.023(2) 0.0317(19) 0.040(2) 0.0244(17) 0.0035(16) 0.0050(16)
C76 0.030(2) 0.0267(18) 0.0347(19) 0.0211(16) 0.0024(16) 0.0024(16)
C77 0.0235(19) 0.0172(16) 0.0270(17) 0.0143(14) 0.0079(15) 0.0053(14)
C78 0.0189(18) 0.0187(16) 0.0232(17) 0.0081(14) 0.0006(14) 0.0005(14)
C79 0.0175(18) 0.0221(16) 0.0239(17) 0.0120(14) 0.0011(14) 0.0028(14)
C80 0.0152(18) 0.0267(17) 0.0307(18) 0.0168(15) 0.0022(14) -0.0002(14)
C81 0.0167(18) 0.0262(17) 0.0252(17) 0.0137(15) 0.0000(14) 0.0031(14)
C82 0.0188(17) 0.0200(16) 0.0182(16) 0.0085(14) 0.0041(14) 0.0033(14)
C83 0.0185(18) 0.0202(16) 0.0161(15) 0.0087(13) 0.0012(13) 0.0007(14)
C84 0.0152(17) 0.0202(16) 0.0242(16) 0.0165(14) 0.0023(14) 0.0004(13)
C85 0.025(2) 0.0354(19) 0.0268(18) 0.0195(16) -0.0001(15) 0.0052(16)
C86 0.0189(19) 0.0323(18) 0.0321(19) 0.0244(16) 0.0025(15) -0.0023(15)
C87 0.0156(17) 0.0268(17) 0.0209(16) 0.0150(14) 0.0038(14) 0.0041(14)
C88 0.0156(17) 0.0263(17) 0.0200(16) 0.0129(14) 0.0022(13) 0.0052(14)
C89 0.0154(17) 0.0223(16) 0.0235(16) 0.0141(14) 0.0009(14) 0.0001(14)
C90 0.0163(17) 0.0276(18) 0.0169(16) 0.0085(14) 0.0043(14) 0.0028(14)
C91 0.0181(18) 0.0342(19) 0.0303(18) 0.0205(16) 0.0059(15) 0.0063(15)
C92 0.0158(18) 0.0230(17) 0.0330(18) 0.0173(15) 0.0061(15) 0.0038(14)
C93 0.0163(18) 0.0239(17) 0.0209(16) 0.0137(14) -0.0004(14) 0.0023(14)
O94 0.0139(13) 0.0405(14) 0.0479(15) 0.0298(12) 0.0084(11) 0.0044(11)
O95 0.0156(13) 0.0273(12) 0.0283(12) 0.0174(10) 0.0026(10) -0.0005(10)
C96 0.0167(18) 0.0256(17) 0.0242(17) 0.0123(15) -0.0009(14) 0.0017(14)
C97 0.0208(18) 0.0240(17) 0.0299(18) 0.0188(15) 0.0105(15) 0.0088(14)
C98 0.0207(18) 0.0280(18) 0.0263(17) 0.0169(15) 0.0055(15) 0.0081(15)
C99 0.0230(19) 0.0273(17) 0.0237(17) 0.0181(15) 0.0028(14) 0.0100(15)
C100 0.0163(18) 0.043(2) 0.0295(18) 0.0185(17) 0.0056(15) 0.0134(16)
C101 0.024(2) 0.040(2) 0.0257(18) 0.0190(16) 0.0054(15) 0.0101(16)
C102 0.0223(19) 0.0247(17) 0.0244(17) 0.0131(15) 0.0027(15) 0.0049(15)
O103 0.0256(14) 0.0635(17) 0.0345(14) 0.0271(13) 0.0136(11) 0.0269(13)
O104 0.0239(13) 0.0414(14) 0.0266(12) 0.0227(11) 0.0023(11) 0.0127(11)
C105 0.0191(18) 0.0175(16) 0.0295(18) 0.0134(14) 0.0007(14) 0.0009(14)
C106 0.037(2) 0.0212(18) 0.034(2) 0.0065(16) 0.0121(17) -0.0028(16)
C107 0.027(2) 0.0307(19) 0.0267(18) 0.0058(16) 0.0106(16) -0.0004(16)
C108 0.0117(16) 0.0184(15) 0.0178(15) 0.0088(13) -0.0028(13) -0.0019(13)
C109 0.040(2) 0.0196(17) 0.0249(18) 0.0039(15) 0.0081(17) -0.0033(16)
C110 0.040(2) 0.0268(19) 0.0284(19) 0.0103(16) 0.0153(17) -0.0005(17)
C111 0.0161(18) 0.0212(17) 0.0268(18) 0.0137(16) -0.0017(15) 0.0016(14)
O112 0.0230(13) 0.0260(12) 0.0253(12) 0.0149(10) 0.0007(10) 0.0003(10)
O113 0.0262(13) 0.0190(11) 0.0273(12) 0.0097(10) 0.0016(10) 0.0007(10)
C114 0.0113(16) 0.0251(17) 0.0235(17) 0.0134(14) 0.0005(13) 0.0002(13)
C115 0.033(2) 0.0327(19) 0.0263(18) 0.0116(16) -0.0011(16) 0.0139(17)
C116 0.031(2) 0.041(2) 0.0235(18) 0.0081(16) -0.0002(16) 0.0161(17)
C117 0.0140(17) 0.0330(18) 0.0219(17) 0.0157(15) 0.0061(14) 0.0042(14)
C118 0.037(2) 0.0325(19) 0.0295(19) 0.0181(16) -0.0054(17) 0.0080(17)
C119 0.039(2) 0.0229(17) 0.0254(18) 0.0128(15) -0.0088(16) 0.0022(16)
C120 0.0204(19) 0.041(2) 0.0226(18) 0.0173(17) 0.0055(15) 0.0118(16)
O121 0.0394(16) 0.0686(18) 0.0191(13) 0.0155(13) -0.0004(11) 0.0278(14)
O122 0.0367(15) 0.0416(14) 0.0296(13) 0.0206(12) 0.0004(11) 0.0108(12)

loop_
_geom_bond_atom_site_label_1
_geom_bond_atom_site_label_2
_geom_bond_distance
_geom_bond_site_symmetry_2
_geom_bond_publ_flag
N1 C7 1.373(4) . ?
N1 C10 1.373(4) . ?
N1 H1 0.8733 . ?
N2 C15 1.373(4) . ?
N2 C12 1.376(4) . ?
N3 C20 1.373(4) . ?
N3 C17 1.382(4) . ?
N3 H3 0.9031 . ?
N4 C22 1.372(4) . ?
N4 C5 1.378(4) . ?
C5 C6 1.397(4) . ?
C5 C24 1.440(4) . ?
C6 C7 1.406(4) . ?
C6 C25 1.492(4) . ?
C7 C8 1.436(4) . ?
C8 C9 1.358(4) . ?
C8 H8 0.9300 . ?
C9 C10 1.439(4) . ?
C9 H9 0.9300 . ?
C10 C11 1.408(4) . ?
C11 C12 1.403(4) . ?
C11 C34 1.497(4) . ?
C12 C13 1.439(5) . ?
C13 C14 1.350(4) . ?
C13 H13 0.9300 . ?
C14 C15 1.435(4) . ?
C14 H14 0.9300 . ?
C15 C16 1.397(5) . ?
C16 C17 1.393(5) . ?
C16 C43 1.499(4) . ?
C17 C18 1.448(5) . ?
C18 C19 1.359(5) . ?
C18 H18 0.9300 . ?
C19 C20 1.442(5) . ?
C19 H19 0.9300 . ?
C20 C21 1.386(5) . ?
C21 C22 1.409(4) . ?
C21 C52 1.495(4) . ?
C22 C23 1.435(5) . ?
C23 C24 1.361(5) . ?
C23 H23 0.9300 . ?
C24 H24 0.9300 . ?
C25 C30 1.385(4) . ?
C25 C26 1.397(4) . ?
C26 C27 1.398(4) . ?
C26 H26 0.9300 . ?
C27 C28 1.397(4) . ?
C27 H27 0.9300 . ?
C28 C29 1.390(4) . ?
C28 C31 1.481(5) . ?
C29 C30 1.385(5) . ?
C29 H29 0.9300 . ?
C30 H30 0.9300 . ?
C31 O32 1.231(4) . ?
C31 O33 1.316(4) . ?
O32 Na62 2.284(3) . ?
O33 H33 0.9501 . ?
C34 C39 1.379(4) . ?
C34 C35 1.386(4) . ?
C35 C36 1.386(5) . ?
C35 H35 0.9300 . ?
C36 C37 1.380(5) . ?
C36 H36 0.9300 . ?
C37 C38 1.385(4) . ?
C37 C40 1.486(5) . ?
C38 C39 1.391(4) . ?
C38 H38 0.9300 . ?
C39 H39 0.9300 . ?
C40 O41 1.210(4) . ?
C40 O42 1.323(4) . ?
O41 Na62 2.270(3) 2_756 ?
O42 H42 0.8318 . ?
C43 C48 1.389(4) . ?
C43 C44 1.395(4) . ?
C44 C45 1.387(5) . ?
C44 H44 0.9300 . ?
C45 C46 1.376(4) . ?
C45 H45 0.9300 . ?
C46 C47 1.391(4) . ?
C46 C49 1.497(4) . ?
C47 C48 1.382(5) . ?
C47 H47 0.9300 . ?
C48 H48 0.9300 . ?
C49 O50 1.228(3) . ?
C49 O51 1.308(4) . ?
C49 Na62 3.057(3) 1_445 ?
O50 Na61 2.291(2) 1_445 ?
O50 Na62 2.351(3) 1_445 ?
C52 C53 1.385(5) . ?
C52 C57 1.399(4) . ?
C53 C54 1.378(5) . ?
C53 H53 0.9300 . ?
C54 C55 1.394(5) . ?
C54 H54 0.9300 . ?
C55 C56 1.404(5) . ?
C55 C58 1.470(5) . ?
C56 C57 1.382(5) . ?
C56 H56 0.9300 . ?
C57 H57 0.9300 . ?
C58 O59 1.218(4) . ?
C58 O60 1.328(4) . ?
O59 Na61 2.312(3) 2_655 ?
O60 H60 0.9002 . ?
Na61 O103 2.267(2) . ?
Na61 O50 2.291(2) 1_665 ?
Na61 O94 2.308(3) 2_765 ?
Na61 O59 2.312(3) 2_655 ?
Na61 O113 2.374(3) 2_655 ?
Na61 C111 3.026(3) 2_655 ?
Na61 Na62 3.5321(17) . ?
Na62 O41 2.270(3) 2_756 ?
Na62 O113 2.278(2) 2_655 ?
Na62 O121 2.307(3) 1_656 ?
Na62 O50 2.351(3) 1_665 ?
Na62 C49 3.057(3) 1_665 ?
N63 C72 1.373(4) . ?
N63 C69 1.377(4) . ?
N64 C77 1.381(4) . ?
N64 C74 1.382(4) . ?
N64 H64 0.8640 . ?
N65 C79 1.368(4) . ?
N65 C82 1.369(4) . ?
N66 C84 1.358(4) . ?
N66 C67 1.386(4) . ?
N66 H66 0.9714 . ?
C67 C68 1.398(4) . ?
C67 C86 1.441(4) . ?
C68 C69 1.405(4) . ?
C68 C87 1.487(4) . ?
C69 C70 1.439(4) . ?
C70 C71 1.357(5) . ?
C70 H70 0.9300 . ?
C71 C72 1.434(4) . ?
C71 H71 0.9300 . ?
C72 C73 1.400(4) . ?
C73 C74 1.410(4) . ?
C73 C96 1.487(4) . ?
C74 C75 1.435(5) . ?
C75 C76 1.353(5) . ?
C75 H75 0.9300 . ?
C76 C77 1.450(5) . ?
C76 H76 0.9300 . ?
C77 C78 1.395(4) . ?
C78 C79 1.401(5) . ?
C78 C105 1.497(4) . ?
C79 C80 1.446(4) . ?
C80 C81 1.344(5) . ?
C80 H80 0.9300 . ?
C81 C82 1.434(4) . ?
C81 H81 0.9300 . ?
C82 C83 1.405(4) . ?
C83 C84 1.399(4) . ?
C83 C114 1.495(4) . ?
C84 C85 1.435(5) . ?
C85 C86 1.354(5) . ?
C85 H85 0.9300 . ?
C86 H86 0.9300 . ?
C87 C92 1.386(4) . ?
C87 C88 1.410(4) . ?
C88 C89 1.379(4) . ?
C88 H88 0.9300 . ?
C89 C90 1.383(4) . ?
C89 H89 0.9300 . ?
C90 C91 1.392(5) . ?
C90 C93 1.501(4) . ?
C91 C92 1.375(4) . ?
C91 H91 0.9300 . ?
C92 H92 0.9300 . ?
C93 O94 1.225(4) . ?
C93 O95 1.332(4) . ?
O94 Na61 2.308(2) 2_765 ?
O95 H95 0.8632 . ?
C96 C101 1.380(4) . ?
C96 C97 1.398(4) . ?
C97 C98 1.366(4) . ?
C97 H97 0.9300 . ?
C98 C99 1.396(4) . ?
C98 H98 0.9300 . ?
C99 C100 1.388(4) . ?
C99 C102 1.482(4) . ?
C100 C101 1.375(5) . ?
C100 H100 0.9300 . ?
C101 H101 0.9300 . ?
C102 O103 1.217(4) . ?
C102 O104 1.331(4) . ?
O104 H104 0.8461 . ?
C105 C110 1.391(4) . ?
C105 C106 1.396(5) . ?
C106 C107 1.372(5) . ?
C106 H106 0.9300 . ?
C107 C108 1.384(4) . ?
C107 H107 0.9300 . ?
C108 C109 1.374(4) . ?
C108 C111 1.488(4) . ?
C109 C110 1.397(5) . ?
C109 H109 0.9300 . ?
C110 H110 0.9300 . ?
C111 O113 1.230(3) . ?
C111 O112 1.298(4) . ?
C111 Na61 3.026(3) 2_655 ?
O113 Na62 2.278(2) 2_655 ?
O113 Na61 2.374(3) 2_655 ?
C114 C119 1.381(4) . ?
C114 C115 1.397(4) . ?
C115 C116 1.375(5) . ?
C115 H115 0.9300 . ?
C116 C117 1.385(5) . ?
C116 H116 0.9300 . ?
C117 C118 1.379(4) . ?
C117 C120 1.491(5) . ?
C118 C119 1.371(5) . ?
C118 H118 0.9300 . ?
C119 H119 0.9300 . ?
C120 O121 1.216(4) . ?
C120 O122 1.319(4) . ?
O121 Na62 2.307(3) 1_454 ?
O122 H122 0.9517 . ?
